data_4130197
loop_
_publ_author_name
'White, Paul B.'
'Jaworski, Jonathan N.'
'Fry, Charles G.'
'Dolinar, Brian S.'
'Guzei, Ilia A.'
'Stahl, Shannon S.'

_publ_section_title
;
 Structurally Diverse Diazafluorene-Ligated Palladium(II) Complexes and
 Their Implications for Aerobic Oxidation Reactions.
;
_journal_issue 14
_journal_name_full 'Journal of the American Chemical Society'
_journal_page_first 4869
_journal_page_last 4880
_journal_paper_doi 10.1021/jacs.6b01188
_journal_volume 138
_journal_year 2016
_chemical_formula_moiety 'C50 H12 F20 N4 O10 Pd2'
_chemical_formula_sum 'C50 H12 F20 N4 O10 Pd2'
_chemical_formula_weight 1421.44
_space_group_crystal_system monoclinic
_space_group_IT_number 13
_space_group_name_Hall '-P 2yc'
_space_group_name_H-M_alt 'P 1 2/c 1'
_atom_sites_solution_hydrogens geom
_atom_sites_solution_primary direct
_audit_creation_date 2014-01-03
_audit_creation_method
;
Olex2 1.2
(compiled 2013.12.10 svn.r2850 for OlexSys, GUI svn.r4736)
;
_cell_angle_alpha 90
_cell_angle_beta 122.616(2)
_cell_angle_gamma 90
_cell_formula_units_Z 4
_cell_length_a 24.5357(10)
_cell_length_b 8.7047(4)
_cell_length_c 26.4314(10)
_cell_measurement_reflns_used 9995
_cell_measurement_temperature 100
_cell_measurement_theta_max 26.276
_cell_measurement_theta_min 2.50
_cell_volume 4754.9(4)
_computing_cell_refinement 'SAINT+ Ver. 8.30C (Bruker-AXS, 2013)'
_computing_data_collection 'APEX2 Ver. 2013.2-0 (Bruker-AXS, 2013)'
_computing_data_reduction 'SAINT+ Ver. 8.30C (Bruker-AXS, 2013)'
_computing_molecular_graphics 'SHELXTL (Sheldrick, 2008-2013)'
_computing_publication_material 'SHELXTL (Sheldrick, 2008-2013)'
_computing_structure_refinement 'SHELXTL (Sheldrick, 2008-2013)'
_computing_structure_solution 'XS (Sheldrick, 2008)'
_diffrn_ambient_temperature 99.99
_diffrn_detector_area_resol_mean 7.9
_diffrn_detector_type 'CCD area detector'
_diffrn_measured_fraction_theta_full 1.000
_diffrn_measured_fraction_theta_max 0.999
_diffrn_measurement_device 'three-circle diffractometer'
_diffrn_measurement_device_type 'Bruker SMART APEX2 area detector'
_diffrn_measurement_method '0.5\ \w and 0.5\ \f scans'
_diffrn_radiation_collimation 'focusing mirrors'
_diffrn_radiation_monochromator 'mirror optics'
_diffrn_radiation_probe x-ray
_diffrn_radiation_type MoK\a
_diffrn_radiation_wavelength 0.71073
_diffrn_reflns_av_R_equivalents 0.0748
_diffrn_reflns_av_unetI/netI 0.0450
_diffrn_reflns_Laue_measured_fraction_full 1.000
_diffrn_reflns_Laue_measured_fraction_max 0.999
_diffrn_reflns_limit_h_max 30
_diffrn_reflns_limit_h_min -30
_diffrn_reflns_limit_k_max 10
_diffrn_reflns_limit_k_min -10
_diffrn_reflns_limit_l_max 33
_diffrn_reflns_limit_l_min -33
_diffrn_reflns_number 67717
_diffrn_reflns_point_group_measured_fraction_full 1.000
_diffrn_reflns_point_group_measured_fraction_max 0.999
_diffrn_reflns_theta_full 25.000
_diffrn_reflns_theta_max 26.416
_diffrn_reflns_theta_min 1.541
_diffrn_source 'microfocus sealed X-ray tube'
_diffrn_source_type 'Incoatec I\ms'
_exptl_absorpt_coefficient_mu 0.903
_exptl_absorpt_correction_T_max 0.7454
_exptl_absorpt_correction_T_min 0.6786
_exptl_absorpt_correction_type multi-scan
_exptl_absorpt_process_details
;
SADABS-2012/1 (Bruker,2012) was used for absorption correction.
wR2(int) was 0.1179 before and 0.0568 after correction.
The Ratio of minimum to maximum transmission is 0.9104.
The \l/2 correction factor is 0.0015.
;
_exptl_crystal_colour orange
_exptl_crystal_colour_primary orange
_exptl_crystal_density_diffrn 1.986
_exptl_crystal_density_method 'not measured'
_exptl_crystal_description plates
_exptl_crystal_F_000 2768
_exptl_crystal_size_max 0.4
_exptl_crystal_size_mid 0.3
_exptl_crystal_size_min 0.2
_refine_diff_density_max 0.677
_refine_diff_density_min -0.669
_refine_diff_density_rms 0.101
_refine_ls_extinction_method none
_refine_ls_goodness_of_fit_ref 1.022
_refine_ls_hydrogen_treatment constr
_refine_ls_matrix_type full
_refine_ls_number_parameters 776
_refine_ls_number_reflns 9752
_refine_ls_number_restraints 0
_refine_ls_restrained_S_all 1.022
_refine_ls_R_factor_all 0.0521
_refine_ls_R_factor_gt 0.0344
_refine_ls_shift/su_max 0.001
_refine_ls_shift/su_mean 0.000
_refine_ls_structure_factor_coef Fsqd
_refine_ls_weighting_details 'w=1/[\s^2^(Fo^2^)+(0.0284P)^2^+5.5343P] where P=(Fo^2^+2Fc^2^)/3'
_refine_ls_weighting_scheme calc
_refine_ls_wR_factor_gt 0.0665
_refine_ls_wR_factor_ref 0.0727
_reflns_Friedel_coverage 0.000
_reflns_number_gt 8062
_reflns_number_total 9752
_reflns_threshold_expression 'I > 2\s(I)'
_cod_data_source_file ja6b01188_si_002.cif
_cod_data_source_block Structure-M
_cod_database_code 4130197
_shelxl_version_number 2013-4
_shelx_space_group_comment
;
The symmetry employed for this shelxl refinement is uniquely defined
by the following loop, which should always be used as a source of
symmetry information in preference to the above space-group names.
They are only intended as comments.
;
_shelx_estimated_absorpt_t_max 0.840
_shelx_estimated_absorpt_t_min 0.714
_olex2_refinement_description
;
1. Fixed Uiso
 At 1.2 times of:
  All C(H) groups
2.a Aromatic/amide H refined with riding coordinates:
 C1(H1), C2(H2), C3(H3), C7(H7), C8(H8), C9(H9), C12(H12), C13(H13), C14(H14),
 C18(H18), C19(H19), C20(H20)
;

loop_
_space_group_symop_operation_xyz
'x, y, z'
'-x, y, -z+1/2'
'-x, -y, -z'
'x, -y, z-1/2'

loop_
_atom_site_label
_atom_site_type_symbol
_atom_site_fract_x
_atom_site_fract_y
_atom_site_fract_z
_atom_site_U_iso_or_equiv
_atom_site_adp_type
_atom_site_occupancy
_atom_site_site_symmetry_order
_atom_site_calc_flag
_atom_site_refinement_flags_posn
Pd1 Pd 0.25232(2) 0.92832(3) 0.48475(2) 0.01089(7) Uani 1 1 d .
Pd2 Pd 0.24984(2) 0.60639(3) 0.48332(2) 0.01125(7) Uani 1 1 d .
F1 F 0.04567(15) 1.2610(3) 0.44742(15) 0.0320(8) Uani 1 1 d .
F2 F -0.07858(17) 1.2228(4) 0.40826(16) 0.0428(9) Uani 1 1 d .
F3 F -0.12880(15) 0.9371(4) 0.39187(16) 0.0443(9) Uani 1 1 d .
F4 F -0.05163(16) 0.6860(4) 0.41790(17) 0.0422(9) Uani 1 1 d .
F5 F 0.07344(14) 0.7198(3) 0.46023(15) 0.0303(7) Uani 1 1 d .
F6 F 0.45628(16) 0.7539(3) 0.54497(16) 0.0358(8) Uani 1 1 d .
F7 F 0.58333(17) 0.7800(4) 0.63004(17) 0.0464(10) Uani 1 1 d .
F8 F 0.64056(16) 1.0603(5) 0.66000(15) 0.0510(10) Uani 1 1 d .
F9 F 0.57061(17) 1.3170(5) 0.60386(18) 0.0570(11) Uani 1 1 d .
F10 F 0.44371(16) 1.2928(4) 0.52225(17) 0.0425(9) Uani 1 1 d .
F11 F 0.04562(18) 0.7811(4) 0.32865(16) 0.0415(9) Uani 1 1 d .
F12 F -0.08254(19) 0.7614(4) 0.28499(18) 0.0586(12) Uani 1 1 d .
F13 F -0.13780(15) 0.4808(5) 0.27454(15) 0.0545(11) Uani 1 1 d .
F14 F -0.06529(16) 0.2230(4) 0.30299(16) 0.0498(10) Uani 1 1 d .
F15 F 0.06107(15) 0.2422(3) 0.34483(15) 0.0365(8) Uani 1 1 d .
F16 F 0.45498(17) 0.2702(4) 0.64151(17) 0.0409(9) Uani 1 1 d .
F17 F 0.58041(18) 0.3037(5) 0.72466(18) 0.0683(13) Uani 1 1 d .
F18 F 0.63074(16) 0.5846(6) 0.76908(17) 0.0716(14) Uani 1 1 d .
F19 F 0.55256(18) 0.8358(5) 0.72762(16) 0.0596(12) Uani 1 1 d .
F20 F 0.42703(14) 0.8070(4) 0.64439(14) 0.0358(8) Uani 1 1 d .
O1 O 0.2497(2) 0.7654(4) 0.72481(16) 0.0278(9) Uani 1 1 d .
O2 O 0.2373(2) 0.7545(4) 0.23713(17) 0.0321(11) Uani 1 1 d .
O3 O 0.15953(15) 0.9068(4) 0.46068(15) 0.0167(7) Uani 1 1 d .
O4 O 0.16332(17) 1.1345(4) 0.5007(2) 0.0396(11) Uani 1 1 d .
O5 O 0.34622(15) 0.9490(4) 0.51425(14) 0.0185(7) Uani 1 1 d .
O6 O 0.34653(18) 1.0686(5) 0.43896(18) 0.0439(12) Uani 1 1 d .
O7 O 0.15585(15) 0.5902(4) 0.41775(14) 0.0197(8) Uani 1 1 d .
O8 O 0.15564(18) 0.4554(5) 0.34571(18) 0.0423(11) Uani 1 1 d .
O9 O 0.34227(15) 0.6247(4) 0.55203(14) 0.0161(7) Uani 1 1 d .
O10 O 0.33681(18) 0.4017(4) 0.59032(19) 0.0375(11) Uani 1 1 d .
N1 N 0.28042(18) 0.9383(4) 0.57198(16) 0.0135(8) Uani 1 1 d .
N2 N 0.21936(18) 0.5959(4) 0.54071(17) 0.0140(9) Uani 1 1 d .
N3 N 0.22182(18) 0.9382(4) 0.39748(17) 0.0132(8) Uani 1 1 d .
N4 N 0.27974(19) 0.5946(4) 0.42564(17) 0.0145(9) Uani 1 1 d .
C1 C 0.3100(2) 1.0733(5) 0.5985(2) 0.0182(11) Uani 1 1 d .
H1 H 0.3227 1.1391 0.5778 0.022 Uiso 1 1 calc R
C2 C 0.3226(2) 1.1192(5) 0.6534(2) 0.0202(11) Uani 1 1 d .
H2 H 0.3435 1.2145 0.6701 0.024 Uiso 1 1 calc R
C3 C 0.3045(3) 1.0252(6) 0.6844(2) 0.0222(12) Uani 1 1 d .
H3 H 0.3119 1.0540 0.7223 0.027 Uiso 1 1 calc R
C4 C 0.2754(2) 0.8882(5) 0.6574(2) 0.0149(10) Uani 1 1 d .
C5 C 0.2494(3) 0.7676(5) 0.6786(2) 0.0191(9) Uani 1 1 d .
C6 C 0.2231(2) 0.6462(5) 0.6313(2) 0.0135(10) Uani 1 1 d .
C7 C 0.1950(2) 0.5077(5) 0.6287(2) 0.0178(11) Uani 1 1 d .
H7 H 0.1878 0.4774 0.6592 0.021 Uiso 1 1 calc R
C8 C 0.1778(2) 0.4144(5) 0.5804(2) 0.0198(11) Uani 1 1 d .
H8 H 0.1573 0.3185 0.5763 0.024 Uiso 1 1 calc R
C9 C 0.1905(2) 0.4618(5) 0.5379(2) 0.0165(10) Uani 1 1 d .
H9 H 0.1781 0.3959 0.5047 0.020 Uiso 1 1 calc R
C10 C 0.2343(2) 0.6899(5) 0.58648(19) 0.0125(9) Uani 1 1 d .
C11 C 0.26531(19) 0.8455(5) 0.60262(18) 0.0115(9) Uani 1 1 d .
C12 C 0.1946(2) 1.0746(5) 0.3725(2) 0.0185(11) Uani 1 1 d .
H12 H 0.1847 1.1426 0.3946 0.022 Uiso 1 1 calc R
C13 C 0.1801(2) 1.1213(6) 0.3163(2) 0.0235(11) Uani 1 1 d .
H13 H 0.1613 1.2193 0.3010 0.028 Uiso 1 1 calc R
C14 C 0.1932(2) 1.0235(6) 0.2830(2) 0.0222(11) Uani 1 1 d .
H14 H 0.1843 1.0522 0.2446 0.027 Uiso 1 1 calc R
C15 C 0.2199(2) 0.8821(5) 0.3080(2) 0.0189(11) Uani 1 1 d .
C16 C 0.2415(3) 0.7570(5) 0.2847(2) 0.0225(12) Uani 1 1 d .
C17 C 0.2695(2) 0.6370(5) 0.3322(2) 0.0187(10) Uani 1 1 d .
C18 C 0.2947(3) 0.4963(6) 0.3329(2) 0.0231(12) Uani 1 1 d .
H18 H 0.2980 0.4627 0.3005 0.028 Uiso 1 1 calc R
C19 C 0.3151(2) 0.4051(6) 0.3829(2) 0.0250(12) Uani 1 1 d .
H19 H 0.3345 0.3080 0.3863 0.030 Uiso 1 1 calc R
C20 C 0.3070(2) 0.4568(5) 0.4276(2) 0.0189(11) Uani 1 1 d .
H20 H 0.3211 0.3929 0.4617 0.023 Uiso 1 1 calc R
C21 C 0.2628(2) 0.6865(5) 0.37907(19) 0.0129(10) Uani 1 1 d .
C22 C 0.23315(19) 0.8418(5) 0.36468(19) 0.0129(10) Uani 1 1 d .
C23 C 0.1360(2) 1.0171(5) 0.4743(2) 0.0168(11) Uani 1 1 d .
C24 C 0.0653(2) 0.9935(6) 0.4539(2) 0.0197(11) Uani 1 1 d .
C25 C 0.0247(2) 1.1167(5) 0.4412(2) 0.0241(11) Uani 1 1 d .
C26 C -0.0411(3) 1.0986(6) 0.4203(3) 0.0274(13) Uani 1 1 d .
C27 C -0.0658(3) 0.9536(7) 0.4125(3) 0.0291(13) Uani 1 1 d .
C28 C -0.0272(3) 0.8275(6) 0.4252(2) 0.0272(12) Uani 1 1 d .
C29 C 0.0380(2) 0.8483(6) 0.4462(2) 0.0220(11) Uani 1 1 d .
C30 C 0.3720(2) 1.0135(6) 0.4889(2) 0.0218(11) Uani 1 1 d .
C31 C 0.4458(3) 1.0218(6) 0.5316(2) 0.0226(12) Uani 1 1 d .
C32 C 0.4830(2) 0.8951(6) 0.5596(2) 0.0229(11) Uani 1 1 d .
C33 C 0.5487(3) 0.9060(7) 0.6024(3) 0.0309(14) Uani 1 1 d .
C34 C 0.5772(3) 1.0478(8) 0.6173(3) 0.0360(15) Uani 1 1 d .
C35 C 0.5420(3) 1.1757(8) 0.5891(3) 0.0381(15) Uani 1 1 d .
C36 C 0.4766(2) 1.1623(6) 0.5468(2) 0.0257(12) Uani 1 1 d .
C37 C 0.1305(2) 0.5194(5) 0.3691(2) 0.0179(11) Uani 1 1 d .
C38 C 0.0570(2) 0.5129(6) 0.3384(2) 0.0206(11) Uani 1 1 d .
C39 C 0.0189(3) 0.6417(7) 0.3225(2) 0.0303(13) Uani 1 1 d .
C40 C -0.0475(3) 0.6332(7) 0.2999(2) 0.0353(15) Uani 1 1 d .
C41 C -0.0745(3) 0.4895(8) 0.2940(3) 0.0387(16) Uani 1 1 d .
C42 C -0.0380(3) 0.3596(7) 0.3088(2) 0.0316(13) Uani 1 1 d .
C43 C 0.0271(2) 0.3722(6) 0.3301(2) 0.0261(12) Uani 1 1 d .
C44 C 0.3647(2) 0.5159(6) 0.5897(2) 0.0186(11) Uani 1 1 d .
C45 C 0.4360(2) 0.5364(6) 0.6389(2) 0.0226(12) Uani 1 1 d .
C46 C 0.4769(3) 0.4123(7) 0.6618(3) 0.0318(13) Uani 1 1 d .
C47 C 0.5421(3) 0.4284(9) 0.7047(3) 0.0445(18) Uani 1 1 d .
C48 C 0.5674(3) 0.5688(10) 0.7265(3) 0.0478(19) Uani 1 1 d .
C49 C 0.5278(3) 0.6962(8) 0.7056(2) 0.0394(15) Uani 1 1 d .
C50 C 0.4631(2) 0.6797(7) 0.6621(2) 0.0276(12) Uani 1 1 d .

loop_
_atom_site_aniso_label
_atom_site_aniso_U_11
_atom_site_aniso_U_22
_atom_site_aniso_U_33
_atom_site_aniso_U_23
_atom_site_aniso_U_13
_atom_site_aniso_U_12
Pd1 0.01057(16) 0.01212(13) 0.00963(17) -0.00017(15) 0.00520(15) -0.00110(15)
Pd2 0.01055(16) 0.01230(14) 0.01024(18) -0.00110(14) 0.00516(15) -0.00017(16)
F1 0.0293(17) 0.0236(17) 0.043(2) 0.0024(14) 0.0190(16) 0.0102(14)
F2 0.0280(19) 0.054(2) 0.048(2) 0.0106(17) 0.0214(17) 0.0209(17)
F3 0.0144(17) 0.073(2) 0.043(2) 0.0041(18) 0.0145(17) -0.0008(16)
F4 0.032(2) 0.045(2) 0.060(2) -0.0067(18) 0.0316(19) -0.0134(17)
F5 0.0271(16) 0.0235(15) 0.050(2) -0.0024(14) 0.0269(16) -0.0018(13)
F6 0.0324(18) 0.0309(19) 0.049(2) 0.0080(15) 0.0253(17) 0.0064(15)
F7 0.0317(19) 0.070(2) 0.045(2) 0.0271(19) 0.0253(17) 0.0260(19)
F8 0.0129(17) 0.101(3) 0.028(2) 0.0013(18) 0.0039(15) -0.0067(18)
F9 0.035(2) 0.060(2) 0.062(3) -0.010(2) 0.017(2) -0.0279(19)
F10 0.0316(19) 0.0320(19) 0.053(2) 0.0038(17) 0.0157(18) -0.0072(16)
F11 0.041(2) 0.0313(19) 0.040(2) 0.0047(16) 0.0133(18) 0.0093(17)
F12 0.040(2) 0.083(3) 0.041(2) 0.005(2) 0.0143(19) 0.035(2)
F13 0.0129(17) 0.124(3) 0.024(2) -0.0040(19) 0.0086(15) 0.0012(19)
F14 0.0283(19) 0.073(3) 0.035(2) -0.0038(18) 0.0091(16) -0.0261(19)
F15 0.0255(17) 0.0353(19) 0.039(2) -0.0038(15) 0.0106(16) -0.0044(15)
F16 0.034(2) 0.039(2) 0.042(2) 0.0140(17) 0.0157(18) 0.0136(16)
F17 0.033(2) 0.103(3) 0.051(3) 0.041(2) 0.0116(19) 0.032(2)
F18 0.016(2) 0.149(4) 0.026(2) 0.017(2) -0.0041(17) -0.007(2)
F19 0.041(2) 0.093(3) 0.033(2) -0.024(2) 0.0117(18) -0.040(2)
F20 0.0325(18) 0.0365(18) 0.0303(18) -0.0106(14) 0.0116(15) -0.0106(15)
O1 0.050(2) 0.0252(19) 0.020(2) 0.0030(15) 0.026(2) 0.0008(18)
O2 0.048(3) 0.034(2) 0.025(2) -0.0059(17) 0.027(2) -0.0112(19)
O3 0.0117(17) 0.0179(17) 0.0214(19) -0.0044(13) 0.0096(15) -0.0017(13)
O4 0.022(2) 0.025(2) 0.065(3) -0.022(2) 0.018(2) -0.0061(17)
O5 0.0134(17) 0.0277(19) 0.0148(17) 0.0052(14) 0.0078(15) 0.0006(14)
O6 0.018(2) 0.075(3) 0.027(2) 0.027(2) 0.0037(19) -0.006(2)
O7 0.0087(17) 0.0326(19) 0.0137(18) -0.0056(14) 0.0033(15) 0.0012(14)
O8 0.017(2) 0.070(3) 0.040(3) -0.034(2) 0.016(2) -0.010(2)
O9 0.0145(17) 0.0182(17) 0.0128(17) 0.0039(13) 0.0055(15) 0.0001(13)
O10 0.020(2) 0.029(2) 0.044(3) 0.0177(18) 0.005(2) -0.0036(16)
N1 0.013(2) 0.015(2) 0.010(2) 0.0002(15) 0.0050(18) -0.0004(16)
N2 0.0076(19) 0.017(2) 0.014(2) 0.0003(15) 0.0035(18) -0.0026(15)
N3 0.011(2) 0.0135(19) 0.012(2) -0.0044(15) 0.0048(18) -0.0056(15)
N4 0.017(2) 0.0116(19) 0.014(2) -0.0015(15) 0.0082(19) -0.0031(15)
C1 0.015(3) 0.017(2) 0.024(3) -0.004(2) 0.011(2) -0.005(2)
C2 0.023(3) 0.017(2) 0.017(3) -0.0053(19) 0.009(2) -0.005(2)
C3 0.025(3) 0.023(3) 0.015(3) -0.001(2) 0.009(2) 0.005(2)
C4 0.020(3) 0.012(2) 0.014(2) 0.0017(18) 0.010(2) 0.0029(18)
C5 0.024(2) 0.019(2) 0.020(3) 0.006(2) 0.016(2) 0.010(2)
C6 0.015(2) 0.011(2) 0.015(2) 0.0006(18) 0.009(2) 0.0044(18)
C7 0.018(3) 0.024(3) 0.016(3) 0.003(2) 0.012(2) 0.001(2)
C8 0.021(3) 0.014(2) 0.028(3) -0.003(2) 0.015(2) -0.004(2)
C9 0.012(3) 0.018(2) 0.022(3) -0.001(2) 0.010(2) 0.0004(19)
C10 0.011(2) 0.008(2) 0.018(2) 0.0031(17) 0.007(2) 0.0023(17)
C11 0.006(2) 0.012(2) 0.013(2) -0.0019(17) 0.0030(19) 0.0001(17)
C12 0.019(3) 0.017(2) 0.022(3) 0.001(2) 0.013(2) 0.001(2)
C13 0.019(3) 0.023(3) 0.019(3) 0.006(2) 0.004(2) -0.003(2)
C14 0.023(3) 0.024(3) 0.019(3) 0.004(2) 0.011(2) -0.007(2)
C15 0.018(3) 0.023(3) 0.014(2) -0.0030(19) 0.007(2) -0.013(2)
C16 0.028(3) 0.024(3) 0.021(3) -0.009(2) 0.016(3) -0.014(2)
C17 0.017(3) 0.022(2) 0.021(3) -0.0077(19) 0.013(2) -0.0103(19)
C18 0.026(3) 0.029(3) 0.026(3) -0.011(2) 0.022(3) -0.009(2)
C19 0.021(3) 0.023(3) 0.035(3) -0.006(2) 0.018(3) -0.001(2)
C20 0.013(3) 0.022(3) 0.023(3) 0.003(2) 0.010(2) 0.004(2)
C21 0.009(2) 0.019(2) 0.011(2) -0.0023(17) 0.005(2) -0.0030(18)
C22 0.008(2) 0.018(2) 0.010(2) -0.0072(18) 0.0032(19) -0.0064(19)
C23 0.018(3) 0.014(2) 0.017(3) 0.001(2) 0.008(2) 0.000(2)
C24 0.013(3) 0.031(3) 0.018(3) -0.003(2) 0.011(2) 0.001(2)
C25 0.025(3) 0.022(3) 0.026(3) -0.002(2) 0.014(3) 0.000(2)
C26 0.023(3) 0.039(3) 0.024(3) 0.003(2) 0.015(3) 0.012(2)
C27 0.012(3) 0.055(4) 0.021(3) -0.001(3) 0.009(3) -0.001(3)
C28 0.028(3) 0.034(3) 0.024(3) -0.003(2) 0.018(3) -0.006(2)
C29 0.021(3) 0.026(3) 0.029(3) 0.000(2) 0.020(2) 0.005(2)
C30 0.015(3) 0.027(3) 0.023(3) 0.000(2) 0.010(2) -0.003(2)
C31 0.017(3) 0.035(3) 0.018(3) 0.006(2) 0.011(3) -0.002(2)
C32 0.018(3) 0.032(3) 0.024(3) 0.005(2) 0.015(2) 0.002(2)
C33 0.019(3) 0.055(4) 0.025(3) 0.015(3) 0.015(3) 0.012(3)
C34 0.013(3) 0.070(4) 0.030(4) -0.002(3) 0.015(3) -0.006(3)
C35 0.025(3) 0.055(4) 0.038(4) -0.002(3) 0.019(3) -0.014(3)
C36 0.010(2) 0.038(3) 0.023(3) 0.002(2) 0.006(2) -0.005(2)
C37 0.015(3) 0.018(2) 0.020(3) -0.0032(19) 0.009(2) -0.002(2)
C38 0.013(3) 0.037(3) 0.007(3) -0.004(2) 0.002(2) 0.003(2)
C39 0.035(3) 0.041(3) 0.014(3) -0.002(2) 0.013(3) 0.001(3)
C40 0.022(3) 0.060(4) 0.014(3) 0.003(3) 0.003(3) 0.024(3)
C41 0.013(3) 0.088(5) 0.021(3) -0.002(3) 0.012(3) -0.001(3)
C42 0.021(3) 0.054(4) 0.019(3) -0.001(3) 0.010(2) -0.007(3)
C43 0.016(3) 0.042(3) 0.014(3) -0.004(2) 0.005(2) -0.002(2)
C44 0.013(3) 0.022(3) 0.017(3) 0.003(2) 0.006(2) 0.002(2)
C45 0.018(3) 0.036(3) 0.013(3) 0.003(2) 0.008(2) -0.001(2)
C46 0.022(3) 0.047(4) 0.025(3) 0.010(3) 0.012(3) 0.006(3)
C47 0.022(3) 0.085(5) 0.020(3) 0.029(3) 0.008(3) 0.018(3)
C48 0.017(3) 0.099(6) 0.022(3) 0.013(4) 0.007(3) -0.006(4)
C49 0.023(3) 0.073(5) 0.017(3) -0.003(3) 0.008(3) -0.018(3)
C50 0.016(3) 0.048(4) 0.014(3) 0.001(2) 0.006(2) -0.003(3)

loop_
_atom_type_symbol
_atom_type_description
_atom_type_scat_dispersion_real
_atom_type_scat_dispersion_imag
_atom_type_scat_source
C C 0.0033 0.0016 'International Tables Vol C Tables 4.2.6.8 and 6.1.1.4'
H H 0.0000 0.0000 'International Tables Vol C Tables 4.2.6.8 and 6.1.1.4'
F F 0.0171 0.0103 'International Tables Vol C Tables 4.2.6.8 and 6.1.1.4'
N N 0.0061 0.0033 'International Tables Vol C Tables 4.2.6.8 and 6.1.1.4'
O O 0.0106 0.0060 'International Tables Vol C Tables 4.2.6.8 and 6.1.1.4'
Pd Pd -0.9988 1.0072 'International Tables Vol C Tables 4.2.6.8 and 6.1.1.4'

loop_
_geom_angle_atom_site_label_1
_geom_angle_atom_site_label_2
_geom_angle_atom_site_label_3
_geom_angle
O3 Pd1 Pd2 83.69(9)
O3 Pd1 N1 89.82(14)
O5 Pd1 Pd2 96.16(9)
O5 Pd1 O3 176.28(14)
O5 Pd1 N1 86.47(14)
O5 Pd1 N3 94.69(14)
N1 Pd1 Pd2 92.87(10)
N3 Pd1 Pd2 92.04(10)
N3 Pd1 O3 89.04(14)
N3 Pd1 N1 174.81(13)
O7 Pd2 Pd1 95.07(10)
O7 Pd2 N2 85.83(14)
O7 Pd2 N4 93.46(14)
O9 Pd2 Pd1 84.41(9)
O9 Pd2 O7 176.86(14)
O9 Pd2 N2 91.10(14)
O9 Pd2 N4 89.66(15)
N2 Pd2 Pd1 92.82(10)
N4 Pd2 Pd1 92.68(10)
N4 Pd2 N2 174.50(13)
C23 O3 Pd1 116.7(3)
C30 O5 Pd1 129.0(3)
C37 O7 Pd2 128.8(3)
C44 O9 Pd2 116.9(3)
C1 N1 Pd1 112.5(3)
C11 N1 Pd1 129.2(3)
C11 N1 C1 117.3(4)
C9 N2 Pd2 113.2(3)
C10 N2 Pd2 128.2(3)
C10 N2 C9 117.4(4)
C12 N3 Pd1 112.4(3)
C22 N3 Pd1 129.7(3)
C22 N3 C12 117.1(4)
C20 N4 Pd2 112.7(3)
C21 N4 Pd2 127.4(3)
C21 N4 C20 117.9(4)
N1 C1 H1 118.3
N1 C1 C2 123.3(5)
C2 C1 H1 118.3
C1 C2 H2 120.2
C1 C2 C3 119.5(5)
C3 C2 H2 120.2
C2 C3 H3 121.8
C4 C3 C2 116.4(5)
C4 C3 H3 121.8
C3 C4 C5 128.7(4)
C3 C4 C11 121.8(4)
C11 C4 C5 109.5(4)
O1 C5 C4 128.1(5)
O1 C5 C6 126.5(4)
C4 C5 C6 105.3(3)
C7 C6 C5 130.0(4)
C7 C6 C10 121.2(4)
C10 C6 C5 108.7(4)
C6 C7 H7 121.3
C6 C7 C8 117.4(4)
C8 C7 H7 121.3
C7 C8 H8 120.4
C7 C8 C9 119.3(4)
C9 C8 H8 120.4
N2 C9 C8 123.8(5)
N2 C9 H9 118.1
C8 C9 H9 118.1
N2 C10 C6 120.9(4)
N2 C10 C11 131.3(4)
C6 C10 C11 107.7(4)
N1 C11 C4 121.5(4)
N1 C11 C10 129.9(4)
C4 C11 C10 108.6(4)
N3 C12 H12 118.1
N3 C12 C13 123.7(5)
C13 C12 H12 118.1
C12 C13 H13 120.4
C14 C13 C12 119.2(5)
C14 C13 H13 120.4
C13 C14 H14 121.4
C13 C14 C15 117.1(5)
C15 C14 H14 121.4
C14 C15 C16 129.6(4)
C14 C15 C22 120.9(5)
C22 C15 C16 109.4(4)
O2 C16 C15 126.7(5)
O2 C16 C17 127.6(5)
C15 C16 C17 105.7(4)
C18 C17 C16 129.8(4)
C18 C17 C21 122.0(4)
C21 C17 C16 108.1(4)
C17 C18 H18 121.4
C17 C18 C19 117.1(5)
C19 C18 H18 121.4
C18 C19 H19 120.4
C20 C19 C18 119.1(5)
C20 C19 H19 120.4
N4 C20 C19 123.4(5)
N4 C20 H20 118.3
C19 C20 H20 118.3
N4 C21 C17 120.3(4)
N4 C21 C22 130.5(4)
C17 C21 C22 109.1(4)
N3 C22 C15 121.9(4)
N3 C22 C21 130.5(4)
C15 C22 C21 107.6(4)
O3 C23 C24 113.7(4)
O4 C23 O3 127.2(5)
O4 C23 C24 119.1(4)
C25 C24 C23 121.1(4)
C25 C24 C29 116.3(5)
C29 C24 C23 122.6(4)
F1 C25 C24 121.5(5)
F1 C25 C26 116.1(4)
C24 C25 C26 122.4(5)
F2 C26 C25 119.8(5)
F2 C26 C27 121.2(5)
C27 C26 C25 118.9(5)
F3 C27 C26 118.6(5)
F3 C27 C28 120.5(5)
C28 C27 C26 120.9(5)
F4 C28 C27 120.5(5)
F4 C28 C29 120.4(5)
C27 C28 C29 119.2(5)
F5 C29 C24 121.9(4)
F5 C29 C28 115.8(4)
C24 C29 C28 122.3(5)
O5 C30 C31 111.0(4)
O6 C30 O5 129.4(5)
O6 C30 C31 119.6(5)
C32 C31 C30 122.6(5)
C32 C31 C36 117.2(5)
C36 C31 C30 120.0(5)
F6 C32 C31 120.0(5)
F6 C32 C33 118.0(5)
C31 C32 C33 122.0(5)
F7 C33 C32 120.4(5)
F7 C33 C34 120.5(6)
C34 C33 C32 119.1(5)
F8 C34 C33 119.6(6)
F8 C34 C35 120.0(6)
C35 C34 C33 120.4(6)
F9 C35 C36 120.1(6)
C34 C35 F9 120.2(5)
C34 C35 C36 119.6(6)
F10 C36 C31 121.2(5)
F10 C36 C35 117.0(5)
C35 C36 C31 121.8(5)
O7 C37 C38 110.8(4)
O8 C37 O7 130.0(5)
O8 C37 C38 119.2(4)
C39 C38 C37 123.1(5)
C39 C38 C43 117.3(5)
C43 C38 C37 119.4(4)
F11 C39 C38 119.4(5)
F11 C39 C40 118.5(5)
C38 C39 C40 122.1(5)
F12 C40 C39 119.8(6)
F12 C40 C41 122.1(6)
C41 C40 C39 118.1(5)
F13 C41 C40 118.4(6)
F13 C41 C42 120.4(6)
C42 C41 C40 121.1(5)
F14 C42 C41 119.7(5)
F14 C42 C43 121.2(5)
C41 C42 C43 119.2(6)
F15 C43 C38 120.6(4)
F15 C43 C42 117.1(5)
C42 C43 C38 122.3(5)
O9 C44 C45 113.3(4)
O10 C44 O9 127.9(5)
O10 C44 C45 118.7(4)
C46 C45 C44 120.9(5)
C46 C45 C50 116.7(5)
C50 C45 C44 122.4(5)
F16 C46 C45 120.6(5)
F16 C46 C47 117.4(5)
C45 C46 C47 122.0(6)
F17 C47 C46 119.7(7)
F17 C47 C48 120.0(6)
C48 C47 C46 120.3(6)
F18 C48 C47 120.4(7)
F18 C48 C49 120.0(7)
C47 C48 C49 119.6(6)
F19 C49 C48 119.8(5)
F19 C49 C50 120.3(6)
C50 C49 C48 119.8(6)
F20 C50 C45 121.4(4)
F20 C50 C49 117.0(5)
C49 C50 C45 121.6(6)

loop_
_geom_bond_atom_site_label_1
_geom_bond_atom_site_label_2
_geom_bond_distance
Pd1 Pd2 2.8028(4)
Pd1 O3 2.015(3)
Pd1 O5 2.003(3)
Pd1 N1 2.021(4)
Pd1 N3 2.007(4)
Pd2 O7 2.008(3)
Pd2 O9 2.007(3)
Pd2 N2 2.023(4)
Pd2 N4 2.020(4)
F1 C25 1.334(5)
F2 C26 1.341(6)
F3 C27 1.342(6)
F4 C28 1.337(6)
F5 C29 1.341(5)
F6 C32 1.347(6)
F7 C33 1.338(6)
F8 C34 1.345(7)
F9 C35 1.365(7)
F10 C36 1.341(6)
F11 C39 1.347(6)
F12 C40 1.332(6)
F13 C41 1.349(6)
F14 C42 1.332(7)
F15 C43 1.333(6)
F16 C46 1.340(6)
F17 C47 1.344(7)
F18 C48 1.347(7)
F19 C49 1.343(8)
F20 C50 1.335(6)
O1 C5 1.217(5)
O2 C16 1.204(5)
O3 C23 1.269(6)
O4 C23 1.215(6)
O5 C30 1.274(6)
O6 C30 1.214(6)
O7 C37 1.247(6)
O8 C37 1.218(6)
O9 C44 1.265(6)
O10 C44 1.212(6)
N1 C1 1.360(6)
N1 C11 1.331(5)
N2 C9 1.347(6)
N2 C10 1.338(5)
N3 C12 1.348(6)
N3 C22 1.339(5)
N4 C20 1.360(6)
N4 C21 1.333(5)
C1 H1 0.9500
C1 C2 1.371(7)
C2 H2 0.9500
C2 C3 1.391(7)
C3 H3 0.9500
C3 C4 1.376(6)
C4 C5 1.486(6)
C4 C11 1.382(6)
C5 C6 1.492(6)
C6 C7 1.372(6)
C6 C10 1.406(6)
C7 H7 0.9500
C7 C8 1.373(7)
C8 H8 0.9500
C8 C9 1.382(7)
C9 H9 0.9500
C10 C11 1.498(5)
C12 H12 0.9500
C12 C13 1.387(7)
C13 H13 0.9500
C13 C14 1.383(7)
C14 H14 0.9500
C14 C15 1.383(7)
C15 C16 1.484(7)
C15 C22 1.396(6)
C16 C17 1.486(7)
C17 C18 1.367(7)
C17 C21 1.403(6)
C18 H18 0.9500
C18 C19 1.384(7)
C19 H19 0.9500
C19 C20 1.377(7)
C20 H20 0.9500
C21 C22 1.484(6)
C23 C24 1.527(7)
C24 C25 1.377(7)
C24 C29 1.393(7)
C25 C26 1.406(7)
C26 C27 1.366(8)
C27 C28 1.367(8)
C28 C29 1.395(7)
C30 C31 1.533(7)
C31 C32 1.367(7)
C31 C36 1.379(8)
C32 C33 1.387(7)
C33 C34 1.368(8)
C34 C35 1.359(9)
C35 C36 1.379(7)
C37 C38 1.529(7)
C38 C39 1.373(7)
C38 C43 1.384(7)
C39 C40 1.403(8)
C40 C41 1.383(9)
C41 C42 1.363(9)
C42 C43 1.381(7)
C44 C45 1.526(7)
C45 C46 1.374(7)
C45 C50 1.391(8)
C46 C47 1.381(8)
C47 C48 1.352(10)
C48 C49 1.378(10)
C49 C50 1.377(7)

loop_
_geom_torsion_atom_site_label_1
_geom_torsion_atom_site_label_2
_geom_torsion_atom_site_label_3
_geom_torsion_atom_site_label_4
_geom_torsion
Pd1 O3 C23 O4 -0.4(7)
Pd1 O3 C23 C24 179.2(3)
Pd1 O5 C30 O6 -6.0(8)
Pd1 O5 C30 C31 172.0(3)
Pd1 N1 C1 C2 167.6(4)
Pd1 N1 C11 C4 -164.0(3)
Pd1 N1 C11 C10 13.6(6)
Pd1 N3 C12 C13 168.1(4)
Pd1 N3 C22 C15 -166.0(3)
Pd1 N3 C22 C21 10.6(6)
Pd2 O7 C37 O8 -8.5(8)
Pd2 O7 C37 C38 169.2(3)
Pd2 O9 C44 O10 -1.7(7)
Pd2 O9 C44 C45 177.7(3)
Pd2 N2 C9 C8 166.1(4)
Pd2 N2 C10 C6 -163.4(3)
Pd2 N2 C10 C11 14.4(6)
Pd2 N4 C20 C19 162.0(4)
Pd2 N4 C21 C17 -158.7(3)
Pd2 N4 C21 C22 18.1(7)
F1 C25 C26 F2 -0.4(8)
F1 C25 C26 C27 179.4(5)
F2 C26 C27 F3 0.6(8)
F2 C26 C27 C28 -179.6(5)
F3 C27 C28 F4 -0.7(8)
F3 C27 C28 C29 179.6(5)
F4 C28 C29 F5 -2.4(7)
F4 C28 C29 C24 179.3(5)
F6 C32 C33 F7 -3.4(8)
F6 C32 C33 C34 178.9(5)
F7 C33 C34 F8 0.3(8)
F7 C33 C34 C35 179.9(5)
F8 C34 C35 F9 -0.1(9)
F8 C34 C35 C36 -177.8(5)
F9 C35 C36 F10 -0.5(8)
F9 C35 C36 C31 -178.7(5)
F11 C39 C40 F12 0.1(8)
F11 C39 C40 C41 -179.8(5)
F12 C40 C41 F13 -2.5(8)
F12 C40 C41 C42 179.2(5)
F13 C41 C42 F14 1.2(8)
F13 C41 C42 C43 -178.3(5)
F14 C42 C43 F15 -0.4(8)
F14 C42 C43 C38 -177.8(5)
F16 C46 C47 F17 -0.8(8)
F16 C46 C47 C48 179.3(6)
F17 C47 C48 F18 -1.0(10)
F17 C47 C48 C49 179.7(5)
F18 C48 C49 F19 0.1(9)
F18 C48 C49 C50 180.0(5)
F19 C49 C50 F20 -1.3(7)
F19 C49 C50 C45 -179.3(5)
O1 C5 C6 C7 -1.1(9)
O1 C5 C6 C10 -177.8(5)
O2 C16 C17 C18 -2.3(10)
O2 C16 C17 C21 -178.6(6)
O3 C23 C24 C25 -152.1(5)
O3 C23 C24 C29 26.9(7)
O4 C23 C24 C25 27.6(7)
O4 C23 C24 C29 -153.4(5)
O5 C30 C31 C32 54.5(7)
O5 C30 C31 C36 -120.3(5)
O6 C30 C31 C32 -127.3(6)
O6 C30 C31 C36 57.9(7)
O7 C37 C38 C39 59.0(6)
O7 C37 C38 C43 -115.7(5)
O8 C37 C38 C39 -123.0(6)
O8 C37 C38 C43 62.2(7)
O9 C44 C45 C46 -144.0(5)
O9 C44 C45 C50 34.9(7)
O10 C44 C45 C46 35.5(7)
O10 C44 C45 C50 -145.6(5)
N1 C1 C2 C3 -0.1(8)
N2 C10 C11 N1 7.5(7)
N2 C10 C11 C4 -174.7(5)
N3 C12 C13 C14 0.8(8)
N4 C21 C22 N3 8.2(7)
N4 C21 C22 C15 -174.8(5)
C1 N1 C11 C4 4.0(6)
C1 N1 C11 C10 -178.4(4)
C1 C2 C3 C4 1.0(7)
C2 C3 C4 C5 -178.0(5)
C2 C3 C4 C11 0.7(7)
C3 C4 C5 O1 -1.3(9)
C3 C4 C5 C6 179.4(5)
C3 C4 C11 N1 -3.3(7)
C3 C4 C11 C10 178.7(4)
C4 C5 C6 C7 178.1(5)
C4 C5 C6 C10 1.5(5)
C5 C4 C11 N1 175.6(4)
C5 C4 C11 C10 -2.4(5)
C5 C6 C7 C8 -176.9(5)
C5 C6 C10 N2 175.4(4)
C5 C6 C10 C11 -2.9(5)
C6 C7 C8 C9 1.4(7)
C6 C10 C11 N1 -174.4(4)
C6 C10 C11 C4 3.4(4)
C7 C6 C10 N2 -1.6(7)
C7 C6 C10 C11 -179.9(4)
C7 C8 C9 N2 0.1(7)
C9 N2 C10 C6 3.1(6)
C9 N2 C10 C11 -179.1(4)
C10 N2 C9 C8 -2.4(7)
C10 C6 C7 C8 -0.7(7)
C11 N1 C1 C2 -2.4(7)
C11 C4 C5 O1 179.9(5)
C11 C4 C5 C6 0.6(5)
C12 N3 C22 C15 2.5(6)
C12 N3 C22 C21 179.2(4)
C12 C13 C14 C15 0.6(7)
C13 C14 C15 C16 -177.2(5)
C13 C14 C15 C22 -0.5(7)
C14 C15 C16 O2 -3.0(10)
C14 C15 C16 C17 176.7(5)
C14 C15 C22 N3 -1.1(7)
C14 C15 C22 C21 -178.5(4)
C15 C16 C17 C18 178.0(5)
C15 C16 C17 C21 1.7(5)
C16 C15 C22 N3 176.2(4)
C16 C15 C22 C21 -1.2(5)
C16 C17 C18 C19 -177.4(5)
C16 C17 C21 N4 175.0(4)
C16 C17 C21 C22 -2.4(5)
C17 C18 C19 C20 2.4(7)
C17 C21 C22 N3 -174.8(4)
C17 C21 C22 C15 2.3(5)
C18 C17 C21 N4 -1.6(7)
C18 C17 C21 C22 -179.1(4)
C18 C19 C20 N4 -0.1(8)
C20 N4 C21 C17 3.9(6)
C20 N4 C21 C22 -179.3(4)
C21 N4 C20 C19 -3.1(7)
C21 C17 C18 C19 -1.6(7)
C22 N3 C12 C13 -2.4(7)
C22 C15 C16 O2 180.0(6)
C22 C15 C16 C17 -0.3(6)
C23 C24 C25 F1 -1.5(8)
C23 C24 C25 C26 177.7(5)
C23 C24 C29 F5 4.6(7)
C23 C24 C29 C28 -177.3(5)
C24 C25 C26 F2 -179.6(5)
C24 C25 C26 C27 0.2(8)
C25 C24 C29 F5 -176.4(4)
C25 C24 C29 C28 1.8(8)
C25 C26 C27 F3 -179.3(5)
C25 C26 C27 C28 0.6(8)
C26 C27 C28 F4 179.4(5)
C26 C27 C28 C29 -0.2(8)
C27 C28 C29 F5 177.3(5)
C27 C28 C29 C24 -1.0(8)
C29 C24 C25 F1 179.4(5)
C29 C24 C25 C26 -1.4(8)
C30 C31 C32 F6 7.8(8)
C30 C31 C32 C33 -173.9(5)
C30 C31 C36 F10 -3.9(8)
C30 C31 C36 C35 174.2(5)
C31 C32 C33 F7 178.3(5)
C31 C32 C33 C34 0.5(8)
C32 C31 C36 F10 -179.0(5)
C32 C31 C36 C35 -0.9(8)
C32 C33 C34 F8 178.0(5)
C32 C33 C34 C35 -2.4(9)
C33 C34 C35 F9 -179.6(5)
C33 C34 C35 C36 2.6(9)
C34 C35 C36 F10 177.2(5)
C34 C35 C36 C31 -1.0(9)
C36 C31 C32 F6 -177.3(5)
C36 C31 C32 C33 1.1(8)
C37 C38 C39 F11 6.5(7)
C37 C38 C39 C40 -173.5(5)
C37 C38 C43 F15 -4.6(7)
C37 C38 C43 C42 172.7(5)
C38 C39 C40 F12 -179.9(5)
C38 C39 C40 C41 0.2(8)
C39 C38 C43 F15 -179.7(5)
C39 C38 C43 C42 -2.3(8)
C39 C40 C41 F13 177.4(5)
C39 C40 C41 C42 -0.9(8)
C40 C41 C42 F14 179.5(5)
C40 C41 C42 C43 0.0(9)
C41 C42 C43 F15 179.1(5)
C41 C42 C43 C38 1.7(8)
C43 C38 C39 F11 -178.7(4)
C43 C38 C39 C40 1.3(8)
C44 C45 C46 F16 -0.2(8)
C44 C45 C46 C47 177.4(5)
C44 C45 C50 F20 3.4(7)
C44 C45 C50 C49 -178.6(5)
C45 C46 C47 F17 -178.5(5)
C45 C46 C47 C48 1.7(9)
C46 C45 C50 F20 -177.6(5)
C46 C45 C50 C49 0.4(8)
C46 C47 C48 F18 178.8(5)
C46 C47 C48 C49 -0.4(10)
C47 C48 C49 F19 179.3(5)
C47 C48 C49 C50 -0.8(9)
C48 C49 C50 F20 178.8(5)
C48 C49 C50 C45 0.8(8)
C50 C45 C46 F16 -179.2(5)
C50 C45 C46 C47 -1.6(8)
